data_7044694
loop_
_publ_author_name
'Li, Zhongyi'
'Xu, Ya-Lan'
'Zhang, Xiangfei'
'Zhai, Bin'
'Zhang, Fuli'
'Zhang, Jian-Jun'
'Zhang, Chi'
'Li, Suzhi'
'Cao, Guangxiu'

_publ_section_title
;
 Four one-dimensional lanthanide-phenylacetate polymers exhibiting
 luminescence and magnetic cooling/spin-glass behavior
;
_journal_name_full 'Dalton Transactions'
_journal_paper_doi 10.1039/C7DT03562D
_journal_year 2017
_chemical_formula_sum 'C24 H23 Gd O7'
_chemical_formula_weight 580.67
_space_group_crystal_system orthorhombic
_space_group_IT_number 62
_space_group_name_Hall '-P 2ac 2n'
_space_group_name_H-M_alt 'P n m a'
_symmetry_space_group_name_Hall '-P 2ac 2n'
_symmetry_space_group_name_H-M 'P n m a'
_atom_sites_solution_hydrogens mixed
_audit_creation_method SHELXL-2016/6
_audit_update_record
;
2017-09-14 deposited with the CCDC.
2017-11-07 downloaded from the CCDC.
;
_cell_angle_alpha 90
_cell_angle_beta 90
_cell_angle_gamma 90
_cell_formula_units_Z 4
_cell_length_a 7.8711(2)
_cell_length_b 20.3008(6)
_cell_length_c 13.8754(4)
_cell_measurement_reflns_used 9941
_cell_measurement_temperature 298(2)
_cell_measurement_theta_max 27.52
_cell_measurement_theta_min 2.94
_cell_volume 2217.14(11)
_computing_cell_refinement 'Bruker SAINT'
_computing_data_collection 'Bruker APEX2'
_computing_data_reduction 'Bruker SAINT'
_computing_molecular_graphics 'Bruker SHELXTL'
_computing_publication_material 'Bruker SHELXTL'
_computing_structure_refinement 'SHELXL-2016/6 (Sheldrick, 2016)'
_computing_structure_solution 'SHELXT 2014/4 (Sheldrick, 2014)'
_diffrn_ambient_temperature 298(2)
_diffrn_measured_fraction_theta_full 0.998
_diffrn_measured_fraction_theta_max 0.998
_diffrn_measurement_device_type 'Bruker APEX-II CCD'
_diffrn_measurement_method '\f and \w scans'
_diffrn_radiation_type MoK\a
_diffrn_radiation_wavelength 0.71073
_diffrn_reflns_av_R_equivalents 0.0631
_diffrn_reflns_av_unetI/netI 0.0207
_diffrn_reflns_Laue_measured_fraction_full 0.998
_diffrn_reflns_Laue_measured_fraction_max 0.998
_diffrn_reflns_limit_h_max 9
_diffrn_reflns_limit_h_min -9
_diffrn_reflns_limit_k_max 24
_diffrn_reflns_limit_k_min -24
_diffrn_reflns_limit_l_max 16
_diffrn_reflns_limit_l_min -16
_diffrn_reflns_number 31702
_diffrn_reflns_point_group_measured_fraction_full 0.998
_diffrn_reflns_point_group_measured_fraction_max 0.998
_diffrn_reflns_theta_full 24.997
_diffrn_reflns_theta_max 24.997
_diffrn_reflns_theta_min 3.140
_exptl_absorpt_coefficient_mu 3.034
_exptl_absorpt_correction_T_max 0.7456
_exptl_absorpt_correction_T_min 0.5649
_exptl_absorpt_correction_type multi-scan
_exptl_absorpt_process_details 'SADABS (Sheldrick,1996)'
_exptl_crystal_colour colorless
_exptl_crystal_density_diffrn 1.740
_exptl_crystal_description needle
_exptl_crystal_F_000 1148
_exptl_crystal_size_max 0.26
_exptl_crystal_size_mid 0.09
_exptl_crystal_size_min 0.07
_refine_diff_density_max 0.627
_refine_diff_density_min -0.787
_refine_diff_density_rms 0.088
_refine_ls_extinction_coef 0.0039(2)
_refine_ls_extinction_expression Fc^*^=kFc[1+0.001xFc^2^\l^3^/sin(2\q)]^-1/4^
_refine_ls_extinction_method 'SHELXL-2016/6 (Sheldrick 2016)'
_refine_ls_goodness_of_fit_ref 1.030
_refine_ls_hydrogen_treatment mixed
_refine_ls_matrix_type full
_refine_ls_number_parameters 164
_refine_ls_number_reflns 2006
_refine_ls_number_restraints 2
_refine_ls_restrained_S_all 1.030
_refine_ls_R_factor_all 0.0313
_refine_ls_R_factor_gt 0.0213
_refine_ls_shift/su_max 0.001
_refine_ls_shift/su_mean 0.000
_refine_ls_structure_factor_coef Fsqd
_refine_ls_weighting_details 'w=1/[\s^2^(Fo^2^)+(0.0218P)^2^+3.8214P] where P=(Fo^2^+2Fc^2^)/3'
_refine_ls_weighting_scheme calc
_refine_ls_wR_factor_gt 0.0454
_refine_ls_wR_factor_ref 0.0493
_reflns_Friedel_coverage 0.000
_reflns_number_gt 1727
_reflns_number_total 2006
_reflns_threshold_expression 'I > 2\s(I)'
_cod_data_source_file c7dt03562d2.cif
_cod_data_source_block 2
_cod_original_cell_volume 2217.15(11)
_cod_database_code 7044694
_shelx_shelxl_version_number 2016/6
_shelx_space_group_comment
;
The symmetry employed for this shelxl refinement is uniquely defined
by the following loop, which should always be used as a source of
symmetry information in preference to the above space-group names.
They are only intended as comments.
;

loop_
_space_group_symop_operation_xyz
'x, y, z'
'-x+1/2, -y, z+1/2'
'-x, y+1/2, -z'
'x+1/2, -y+1/2, -z+1/2'
'-x, -y, -z'
'x-1/2, y, -z-1/2'
'x, -y-1/2, z'
'-x-1/2, y-1/2, z-1/2'

loop_
_atom_site_label
_atom_site_type_symbol
_atom_site_fract_x
_atom_site_fract_y
_atom_site_fract_z
_atom_site_U_iso_or_equiv
_atom_site_adp_type
_atom_site_occupancy
_atom_site_site_symmetry_order
_atom_site_calc_flag
_atom_site_refinement_flags_posn
_atom_site_refinement_flags_adp
_atom_site_refinement_flags_occupancy
_atom_site_disorder_assembly
_atom_site_disorder_group
Gd1 Gd -0.05682(2) 0.250000 0.71388(2) 0.01760(10) Uani 1 2 d S T P . .
C1 C 0.2380(4) 0.36607(16) 0.8130(2) 0.0262(8) Uani 1 1 d . . . . .
O1 O 0.1761(3) 0.31659(10) 0.76848(16) 0.0268(5) Uani 1 1 d . . . . .
O3 O 0.1295(4) 0.250000 0.5842(2) 0.0300(8) Uani 1 2 d S T P . .
C3 C 0.2108(5) 0.48149(18) 0.8798(3) 0.0368(9) Uani 1 1 d . . . . .
O2 O 0.3903(3) 0.36623(13) 0.8350(2) 0.0417(7) Uani 1 1 d . . . . .
C2 C 0.1222(5) 0.42267(19) 0.8380(3) 0.0431(10) Uani 1 1 d . . . . .
H2A H 0.062439 0.436240 0.780196 0.052 Uiso 1 1 calc R U . . .
H2B H 0.037984 0.407342 0.883861 0.052 Uiso 1 1 calc R U . . .
C5 C 0.3108(7) 0.5440(3) 1.0160(4) 0.0634(14) Uani 1 1 d . . . . .
H5 H 0.315865 0.550038 1.082393 0.076 Uiso 1 1 calc R U . . .
O5 O -0.2231(5) 0.250000 0.5654(3) 0.0482(11) Uani 1 2 d DS T P . .
H5B H -0.329(3) 0.250000 0.562(5) 0.058 Uiso 1 2 d DS U P . .
H5A H -0.169(7) 0.250000 0.514(3) 0.058 Uiso 1 2 d DS U P . .
O4 O 0.4117(4) 0.250000 0.6126(2) 0.0304(8) Uani 1 2 d S T P . .
C4 C 0.2209(6) 0.4910(2) 0.9783(3) 0.0530(12) Uani 1 1 d . . . . .
H4 H 0.166889 0.461720 1.019669 0.064 Uiso 1 1 calc R U . . .
C8 C 0.2912(6) 0.5262(2) 0.8210(3) 0.0512(12) Uani 1 1 d . . . . .
H8 H 0.284986 0.521288 0.754452 0.061 Uiso 1 1 calc R U . . .
C7 C 0.3811(7) 0.5784(2) 0.8595(4) 0.0644(14) Uani 1 1 d . . . . .
H7 H 0.435014 0.608081 0.818597 0.077 Uiso 1 1 calc R U . . .
C6 C 0.3918(6) 0.5870(2) 0.9563(4) 0.0646(15) Uani 1 1 d . . . . .
H6 H 0.453768 0.621906 0.981598 0.078 Uiso 1 1 calc R U . . .
C9 C 0.2821(6) 0.250000 0.5569(3) 0.0229(10) Uani 1 2 d S T P . .
C10 C 0.3014(6) 0.250000 0.4486(3) 0.0350(13) Uani 1 2 d S T P . .
H10A H 0.242483 0.211571 0.423855 0.042 Uiso 0.5 1 calc R U P . .
H10B H 0.242483 0.288429 0.423855 0.042 Uiso 0.5 1 calc R U P . .
C11 C 0.4765(6) 0.250000 0.4068(3) 0.0297(11) Uani 1 2 d S T P B .
C12 C 0.5591(6) 0.3082(3) 0.3858(4) 0.0645(15) Uani 1 1 d . . . . .
H12 H 0.489156 0.344600 0.394593 0.077 Uiso 1 1 calc R U . A 1
C13A C 0.7094(11) 0.3248(6) 0.3568(7) 0.044(3) Uiso 0.51(2) 1 d . . P B 1
C14A C 0.794(2) 0.260(2) 0.3262(11) 0.034(7) Uiso 0.255(11) 1 d . . P B 1
C13B C 0.7323(13) 0.2928(7) 0.3329(7) 0.039(4) Uiso 0.49(2) 1 d . . P B 2
C14B C 0.804(4) 0.2227(15) 0.3262(17) 0.039(9) Uiso 0.245(11) 1 d . . P B 2

loop_
_atom_site_aniso_label
_atom_site_aniso_U_11
_atom_site_aniso_U_22
_atom_site_aniso_U_33
_atom_site_aniso_U_23
_atom_site_aniso_U_13
_atom_site_aniso_U_12
Gd1 0.01031(13) 0.02518(14) 0.01731(14) 0.000 -0.00034(10) 0.000
C1 0.0215(18) 0.0255(18) 0.0317(19) -0.0059(15) 0.0026(14) -0.0012(14)
O1 0.0223(11) 0.0225(11) 0.0356(14) -0.0001(10) -0.0084(11) 0.0017(10)
O3 0.0159(16) 0.050(2) 0.0238(18) 0.000 0.0052(14) 0.000
C3 0.028(2) 0.0284(19) 0.054(3) -0.0124(18) -0.0038(18) 0.0099(16)
O2 0.0209(13) 0.0360(14) 0.0681(19) -0.0251(14) 0.0018(13) 0.0002(11)
C2 0.0271(19) 0.031(2) 0.071(3) -0.020(2) -0.002(2) 0.0032(16)
C5 0.071(3) 0.067(3) 0.052(3) -0.024(3) -0.016(3) 0.015(3)
O5 0.026(2) 0.098(3) 0.021(2) 0.000 -0.0051(17) 0.000
O4 0.0191(18) 0.048(2) 0.0240(18) 0.000 0.0080(14) 0.000
C4 0.057(3) 0.048(3) 0.054(3) -0.006(2) 0.002(2) 0.008(2)
C8 0.060(3) 0.043(2) 0.051(3) -0.008(2) -0.010(2) 0.001(2)
C7 0.075(3) 0.038(2) 0.080(4) 0.004(3) -0.016(3) -0.013(2)
C6 0.064(3) 0.038(3) 0.092(4) -0.024(3) -0.034(3) 0.007(2)
C9 0.019(2) 0.029(2) 0.021(2) 0.000 -0.0006(19) 0.000
C10 0.019(3) 0.062(4) 0.023(3) 0.000 -0.004(2) 0.000
C11 0.025(3) 0.055(3) 0.009(2) 0.000 0.0017(19) 0.000
C12 0.042(3) 0.087(4) 0.064(3) 0.042(3) -0.014(2) -0.015(3)

loop_
_atom_type_symbol
_atom_type_description
_atom_type_scat_dispersion_real
_atom_type_scat_dispersion_imag
_atom_type_scat_source
C C 0.0033 0.0016 'International Tables Vol C Tables 4.2.6.8 and 6.1.1.4'
H H 0.0000 0.0000 'International Tables Vol C Tables 4.2.6.8 and 6.1.1.4'
O O 0.0106 0.0060 'International Tables Vol C Tables 4.2.6.8 and 6.1.1.4'
Gd Gd -0.1653 3.9035 'International Tables Vol C Tables 4.2.6.8 and 6.1.1.4'

loop_
_geom_angle_atom_site_label_1
_geom_angle_atom_site_label_2
_geom_angle_atom_site_label_3
_geom_angle
_geom_angle_site_symmetry_1
_geom_angle_site_symmetry_3
O3 Gd1 O1 76.25(9) . .
O3 Gd1 O1 76.25(9) . 7_565
O1 Gd1 O1 68.55(10) . 7_565
O3 Gd1 O4 146.70(11) . 6_557
O1 Gd1 O4 76.36(8) . 6_557
O1 Gd1 O4 76.36(8) 7_565 6_557
O3 Gd1 O5 71.60(12) . .
O1 Gd1 O5 132.53(8) . .
O1 Gd1 O5 132.53(8) 7_565 .
O4 Gd1 O5 141.70(12) 6_557 .
O3 Gd1 O2 83.94(7) . 4_456
O1 Gd1 O2 138.36(8) . 4_456
O1 Gd1 O2 71.34(8) 7_565 4_456
O4 Gd1 O2 104.71(7) 6_557 4_456
O5 Gd1 O2 71.36(7) . 4_456
O3 Gd1 O2 83.94(7) . 6_557
O1 Gd1 O2 71.34(8) . 6_557
O1 Gd1 O2 138.36(8) 7_565 6_557
O4 Gd1 O2 104.71(7) 6_557 6_557
O5 Gd1 O2 71.36(7) . 6_557
O2 Gd1 O2 142.71(14) 4_456 6_557
O3 Gd1 O1 127.18(8) . 4_456
O1 Gd1 O1 155.74(2) . 4_456
O1 Gd1 O1 107.78(7) 7_565 4_456
O4 Gd1 O1 79.48(8) 6_557 4_456
O5 Gd1 O1 68.49(9) . 4_456
O2 Gd1 O1 51.43(8) 4_456 4_456
O2 Gd1 O1 113.36(7) 6_557 4_456
O3 Gd1 O1 127.18(8) . 6_557
O1 Gd1 O1 107.78(7) . 6_557
O1 Gd1 O1 155.74(2) 7_565 6_557
O4 Gd1 O1 79.48(8) 6_557 6_557
O5 Gd1 O1 68.49(9) . 6_557
O2 Gd1 O1 113.36(7) 4_456 6_557
O2 Gd1 O1 51.43(7) 6_557 6_557
O1 Gd1 O1 65.13(10) 4_456 6_557
O3 Gd1 C1 104.70(8) . 4_456
O1 Gd1 C1 158.38(8) . 4_456
O1 Gd1 C1 90.48(8) 7_565 4_456
O4 Gd1 C1 94.10(8) 6_557 4_456
O5 Gd1 C1 65.79(8) . 4_456
O2 Gd1 C1 25.31(9) 4_456 4_456
O2 Gd1 C1 130.23(9) 6_557 4_456
O1 Gd1 C1 26.24(8) 4_456 4_456
O1 Gd1 C1 89.05(8) 6_557 4_456
O3 Gd1 C1 104.70(8) . 6_557
O1 Gd1 C1 90.49(8) . 6_557
O1 Gd1 C1 158.38(9) 7_565 6_557
O4 Gd1 C1 94.10(8) 6_557 6_557
O5 Gd1 C1 65.79(8) . 6_557
O2 Gd1 C1 130.23(9) 4_456 6_557
O2 Gd1 C1 25.31(9) 6_557 6_557
O1 Gd1 C1 89.05(8) 4_456 6_557
O1 Gd1 C1 26.24(8) 6_557 6_557
C1 Gd1 C1 109.74(13) 4_456 6_557
O3 Gd1 Gd1 65.11(8) . 6_657
O1 Gd1 Gd1 35.12(5) . 6_657
O1 Gd1 Gd1 35.12(5) 7_565 6_657
O4 Gd1 Gd1 81.58(7) 6_557 6_657
O5 Gd1 Gd1 136.72(9) . 6_657
O2 Gd1 Gd1 103.25(6) 4_456 6_657
O2 Gd1 Gd1 103.25(6) 6_557 6_657
O1 Gd1 Gd1 141.92(5) 4_456 6_657
O1 Gd1 Gd1 141.92(5) 6_557 6_657
C1 Gd1 Gd1 125.12(7) 4_456 6_657
C1 Gd1 Gd1 125.12(7) 6_557 6_657
O2 C1 O1 119.4(3) . .
O2 C1 C2 121.8(3) . .
O1 C1 C2 118.7(3) . .
O2 C1 Gd1 59.39(18) . 6_657
O1 C1 Gd1 60.50(16) . 6_657
C2 C1 Gd1 173.0(3) . 6_657
C1 O1 Gd1 152.6(2) . .
C1 O1 Gd1 93.26(19) . 6_657
Gd1 O1 Gd1 111.53(8) . 6_657
C9 O3 Gd1 146.6(3) . .
C8 C3 C4 117.9(4) . .
C8 C3 C2 120.7(4) . .
C4 C3 C2 121.4(4) . .
C1 O2 Gd1 95.3(2) . 6_657
C3 C2 C1 114.5(3) . .
C3 C2 H2A 108.6 . .
C1 C2 H2A 108.6 . .
C3 C2 H2B 108.6 . .
C1 C2 H2B 108.6 . .
H2A C2 H2B 107.6 . .
C6 C5 C4 120.3(5) . .
C6 C5 H5 119.9 . .
C4 C5 H5 119.9 . .
Gd1 O5 H5B 126(5) . .
Gd1 O5 H5A 117(5) . .
H5B O5 H5A 117(7) . .
C9 O4 Gd1 133.0(3) . 6_657
C3 C4 C5 120.7(5) . .
C3 C4 H4 119.6 . .
C5 C4 H4 119.6 . .
C3 C8 C7 120.8(4) . .
C3 C8 H8 119.6 . .
C7 C8 H8 119.6 . .
C6 C7 C8 120.8(5) . .
C6 C7 H7 119.6 . .
C8 C7 H7 119.6 . .
C7 C6 C5 119.5(4) . .
C7 C6 H6 120.3 . .
C5 C6 H6 120.3 . .
O3 C9 O4 125.4(4) . .
O3 C9 C10 113.2(4) . .
O4 C9 C10 121.4(4) . .
C11 C10 C9 118.5(4) . .
C11 C10 H10A 107.7 . .
C9 C10 H10A 107.7 . .
C11 C10 H10B 107.7 . .
C9 C10 H10B 107.7 . .
H10A C10 H10B 107.1 . .
C12 C11 C12 117.8(6) . 7_565
C12 C11 C10 121.1(3) . .
C12 C11 C10 121.1(3) 7_565 .
C13A C12 C11 136.1(8) . .
C11 C12 C13B 109.6(7) . .
C13A C12 H12 112.0 . .
C11 C12 H12 112.0 . .
C12 C13A C14A 105.0(13) . .
C12 C13A C14A 98.7(11) . 7_565
C14A C13A C14A 6.5(14) . 7_565
C14A C14A C13A 149.0(10) 7_565 .
C14A C14A C13A 24.5(8) 7_565 7_565
C13A C14A C13A 124.5(12) . 7_565
C14B C13B C14B 39(3) 7_565 .
C14B C13B C12 155(3) 7_565 .
C14B C13B C12 121.8(12) . .
C12 C13B C13B 101.4(5) . 7_565
C13B C14B C14B 119(3) 7_565 7_565
C13B C14B C13B 97(4) 7_565 .
C14B C14B C13B 21.8(10) 7_565 .

loop_
_geom_bond_atom_site_label_1
_geom_bond_atom_site_label_2
_geom_bond_distance
_geom_bond_site_symmetry_2
Gd1 O3 2.322(3) .
Gd1 O1 2.400(2) .
Gd1 O1 2.400(2) 7_565
Gd1 O4 2.421(3) 6_557
Gd1 O5 2.441(4) .
Gd1 O2 2.490(2) 4_456
Gd1 O2 2.490(2) 6_557
Gd1 O1 2.512(2) 4_456
Gd1 O1 2.512(2) 6_557
Gd1 C1 2.881(3) 4_456
Gd1 C1 2.881(3) 6_557
Gd1 Gd1 4.06119(14) 6_657
C1 O2 1.237(4) .
C1 O1 1.276(4) .
C1 C2 1.507(5) .
O3 C9 1.259(6) .
C3 C8 1.376(6) .
C3 C4 1.382(6) .
C3 C2 1.500(5) .
C2 H2A 0.9700 .
C2 H2B 0.9700 .
C5 C6 1.362(7) .
C5 C4 1.389(6) .
C5 H5 0.9300 .
O5 H5B 0.83(2) .
O5 H5A 0.83(2) .
O4 C9 1.279(5) .
C4 H4 0.9300 .
C8 C7 1.382(6) .
C8 H8 0.9300 .
C7 C6 1.356(8) .
C7 H7 0.9300 .
C6 H6 0.9300 .
C9 C10 1.512(7) .
C10 C11 1.495(7) .
C10 H10A 0.9700 .
C10 H10B 0.9700 .
C11 C12 1.379(5) .
C11 C12 1.379(5) 7_565
C12 C13A 1.295(9) .
C12 C13B 1.580(13) .
C12 H12 0.9300 .
C13A C14A 1.53(4) .
C13A C14A 1.90(4) 7_565
C14A C14A 0.42(9) 7_565
C13B C14B 0.65(3) 7_565
C13B C14B 1.53(2) .
C13B C13B 1.74(3) 7_565
C14B C14B 1.11(6) 7_565
